data_1556088
loop_
_publ_author_name
'Ma, Howard Z.'
'McKay, Alasdair I.'
'Mravak, Antonija'
'Scholz, Michael S.'
'White, Jonathan M.'
'Mulder, Roger J.'
'Bieske, Evan J.'
'Bona\<ci\'c-Kouteck\'y, Vlasta'
'O'Hair, Richard A. J.'

_publ_section_title
;
 Structural characterization and gas-phase studies of the [Ag10H8(L)6]2+
 nanocluster dication
;
_journal_name_full Nanoscale
_journal_paper_doi 10.1039/C9NR08321A
_journal_year 2019
_chemical_formula_moiety 'C72 H63 Ag3 Cl2 N3 P6, N O3'
_chemical_formula_sum 'C72 H63 Ag3 Cl2 N4 O3 P6'
_chemical_formula_weight 1612.59
_chemical_name_systematic '[Ag3Cl2(dppa)3](NO3)'
_chemical_properties_physical
Air-sensitive,Moisture-sensitive,Heat-sensitive,Oxygen-sensitive,Light-sensitive,Photo-sensitive
_space_group_crystal_system monoclinic
_space_group_IT_number 7
_space_group_name_Hall 'P -2yac'
_space_group_name_H-M_alt 'P 1 n 1'
_atom_sites_solution_hydrogens geom
_atom_sites_solution_primary dual
_audit_creation_date 2019-05-21
_audit_creation_method
;
Olex2 1.2
(compiled 2018.05.29 svn.r3508 for OlexSys, GUI svn.r5506)
;
_audit_update_record
;
2019-05-29 deposited with the CCDC.	2019-11-14 downloaded from the CCDC.
;
_cell_angle_alpha 90
_cell_angle_beta 113.932(2)
_cell_angle_gamma 90
_cell_formula_units_Z 2
_cell_length_a 16.0687(3)
_cell_length_b 13.7323(2)
_cell_length_c 16.9464(3)
_cell_measurement_reflns_used 40102
_cell_measurement_temperature 100.00(10)
_cell_measurement_theta_max 77.1660
_cell_measurement_theta_min 3.2170
_cell_volume 3417.91(11)
_computing_cell_refinement 'CrysAlisPro 1.171.40.29a (Rigaku OD, 2018)'
_computing_data_collection 'CrysAlisPro 1.171.40.29a (Rigaku OD, 2018)'
_computing_data_reduction 'CrysAlisPro 1.171.40.29a (Rigaku OD, 2018)'
_computing_molecular_graphics 'Olex2 (Dolomanov et al., 2009)'
_computing_publication_material 'Olex2 (Dolomanov et al., 2009)'
_computing_structure_refinement 'ShelXL (Sheldrick, 2015)'
_computing_structure_solution 'ShelXT (Sheldrick, 2015)'
_diffrn_ambient_environment N~2~
_diffrn_ambient_temperature 100.00(10)
_diffrn_detector 'CCD plate'
_diffrn_detector_area_resol_mean 10.0000
_diffrn_detector_type HyPix
_diffrn_measured_fraction_theta_full 1.000
_diffrn_measured_fraction_theta_max 0.982
_diffrn_measurement_details
;
List of Runs (angles in degrees, time in seconds):

  # Type    Start    End  Width  t~exp~   \w     \q     \k     \f   Frames
#--------------------------------------------------------------------------
  1  \w    -84.00 -21.00   0.50    0.38    --  -48.94 121.00-170.00  126
  2  \w    -85.00 -37.00   0.50    1.51    --  -86.25 121.00-170.00   96
  3  \w    -87.00 -61.00   0.50    0.38    --  -48.94 153.00 -10.00   52
  4  \w    -72.00 -43.00   0.50    1.51    --  -86.25 153.00 -10.00   58
  5  \w     74.00 120.00   0.50    0.38    --   48.94 153.00 -10.00   92
  6  \w     73.00 124.00   0.50    1.51    --  107.75 153.00 -10.00  102
  7  \w    101.00 176.00   0.50    1.51    --  107.75  77.00-120.00  150
  8  \w    145.00 171.00   0.50    1.51    --  107.75 121.00-170.00   52
  9  \w    131.00 175.00   0.50    1.51    --  107.75  45.00 -60.00   88
 10  \w     92.00 178.00   0.50    1.51    --  107.75  61.00 -30.00  172
 11  \w     96.00 175.00   0.50    1.51    --  107.75  30.00 120.00  158
 12  \w     96.00 175.00   0.50    1.51    --  107.75  15.00  60.00  158
 13  \w     96.00 125.00   0.50    1.51    --  107.75  45.00 -60.00   58
 14  \w     95.00 176.00   0.50    1.51    --  107.75  15.00-180.00  162
 15  \w     79.00 111.00   0.50    0.38    --   48.94-153.00 -52.00   64
 16  \w     81.00 136.00   0.50    1.51    --  107.75-153.00 -52.00  110
 17  \w     43.00 112.00   0.50    1.51    --  107.75-121.00 106.00  138
 18  \w    104.00 130.00   0.50    1.51    --  107.75 -77.00 120.00   52
 19  \w     36.00 109.00   0.50    1.51    --  107.75 -94.00 -60.00  146
 20  \w     39.00 116.00   0.50    1.51    --  107.75-125.00-180.00  154
 21  \w     36.00 117.00   0.50    1.51    --  107.75-125.00-150.00  162
 22  \w     35.00  69.00   0.50    1.51    --  107.75 -61.00-180.00   68
 23  \w     35.00 117.00   0.50    1.51    --  107.75-125.00 -60.00  164
 24  \w     43.00 128.00   0.50    1.51    --  107.75 -77.00 -30.00  170
 25  \w     38.00 125.00   0.50    1.51    --  107.75-136.00 154.77  174
 26  \w     30.00  94.00   0.50    0.38    --   48.94-121.00 106.00  128
 27  \w     36.00 117.00   0.50    1.51    --  107.75-125.00  60.00  162
 28  \w     39.00  90.00   0.50    1.51    --  107.75 -77.00 120.00  102
 29  \w    -98.00 -73.00   0.50    0.38    --  -48.94-121.00 106.00   50
 30  \w   -120.00 -84.00   0.50    0.38    --  -48.94 -57.00  90.00   72
 31  \w   -120.00 -83.00   0.50    0.38    --  -48.94 -57.00 120.00   74
 32  \w   -116.00 -91.00   0.50    1.51    --  -86.25-121.00 106.00   50
 33  \w   -120.00 -82.00   0.50    0.38    --  -48.94 -57.00  30.00   76
 34  \w   -100.00 -51.00   0.50    0.38    --  -48.94-153.00 -52.00   98
 35  \w   -120.00 -82.00   0.50    0.38    --  -48.94 -57.00-180.00   76
 36  \w   -126.00-101.00   0.50    1.51    --  -86.25-153.00 -52.00   50
 37  \w   -155.00-101.00   0.50    1.51    --  -86.25 -77.00  30.00  108
;
_diffrn_measurement_device 'four-circle diffractometer'
_diffrn_measurement_device_type 'XtaLAB Synergy, Dualflex, HyPix'
_diffrn_measurement_method '\w scans'
_diffrn_orient_matrix_type 'CrysAlisPro convention (1999,Acta A55,543-557)'
_diffrn_orient_matrix_UB_11 0.0495584000
_diffrn_orient_matrix_UB_12 0.0946232000
_diffrn_orient_matrix_UB_13 0.0422210000
_diffrn_orient_matrix_UB_21 0.0865695000
_diffrn_orient_matrix_UB_22 -0.0590035000
_diffrn_orient_matrix_UB_23 0.0523968000
_diffrn_orient_matrix_UB_31 0.0328335000
_diffrn_orient_matrix_UB_32 0.0121564000
_diffrn_orient_matrix_UB_33 -0.0730777000
_diffrn_radiation_monochromator mirror
_diffrn_radiation_probe x-ray
_diffrn_radiation_type CuK\a
_diffrn_radiation_wavelength 1.54184
_diffrn_reflns_av_R_equivalents 0.0486
_diffrn_reflns_av_unetI/netI 0.0332
_diffrn_reflns_Laue_measured_fraction_full 1.000
_diffrn_reflns_Laue_measured_fraction_max 0.982
_diffrn_reflns_limit_h_max 20
_diffrn_reflns_limit_h_min -19
_diffrn_reflns_limit_k_max 17
_diffrn_reflns_limit_k_min -17
_diffrn_reflns_limit_l_max 17
_diffrn_reflns_limit_l_min -21
_diffrn_reflns_number 46623
_diffrn_reflns_point_group_measured_fraction_full 0.759
_diffrn_reflns_point_group_measured_fraction_max 0.736
_diffrn_reflns_theta_full 67.684
_diffrn_reflns_theta_max 78.122
_diffrn_reflns_theta_min 3.198
_diffrn_source 'micro-focus sealed X-ray tube'
_diffrn_source_type 'PhotonJet (Cu) X-ray Source'
_exptl_absorpt_coefficient_mu 9.273
_exptl_absorpt_correction_T_max 1.00000
_exptl_absorpt_correction_T_min 0.57658
_exptl_absorpt_correction_type multi-scan
_exptl_absorpt_process_details
;
CrysAlisPro 1.171.40.29a (Rigaku Oxford Diffraction, 2018)
Empirical absorption correction using spherical harmonics,
 implemented in SCALE3 ABSPACK scaling algorithm.
;
_exptl_crystal_colour yellow
_exptl_crystal_colour_primary yellow
_exptl_crystal_density_diffrn 1.567
_exptl_crystal_description block
_exptl_crystal_F_000 1624
_exptl_crystal_recrystallization_method 'Re-crystallisation from solvent'
_exptl_crystal_size_max 0.15
_exptl_crystal_size_mid 0.15
_exptl_crystal_size_min 0.03
_refine_diff_density_max 1.088
_refine_diff_density_min -1.224
_refine_diff_density_rms 0.114
_refine_ls_abs_structure_details
;
 Refined as an inversion twin.
;
_refine_ls_abs_structure_Flack 0.214(8)
_refine_ls_extinction_method none
_refine_ls_goodness_of_fit_ref 1.067
_refine_ls_hydrogen_treatment constr
_refine_ls_matrix_type full
_refine_ls_number_parameters 812
_refine_ls_number_reflns 10797
_refine_ls_number_restraints 2
_refine_ls_restrained_S_all 1.067
_refine_ls_R_factor_all 0.0388
_refine_ls_R_factor_gt 0.0381
_refine_ls_shift/su_max 0.000
_refine_ls_shift/su_mean 0.000
_refine_ls_structure_factor_coef Fsqd
_refine_ls_weighting_details 'w=1/[\s^2^(Fo^2^)+(0.0528P)^2^+11.5355P] where P=(Fo^2^+2Fc^2^)/3'
_refine_ls_weighting_scheme calc
_refine_ls_wR_factor_gt 0.1017
_refine_ls_wR_factor_ref 0.1029
_reflns_Friedel_coverage 0.498
_reflns_Friedel_fraction_full 0.518
_reflns_Friedel_fraction_max 0.490
_reflns_number_gt 10680
_reflns_number_total 10797
_reflns_threshold_expression 'I > 2\s(I)'
_cod_data_source_file c9nr08321a2.cif
_cod_data_source_block aim048
_cod_database_code 1556088
_shelx_shelxl_version_number 2018/3
_chemical_oxdiff_formula 'C72 H63 N4 P6 Ag3 Cl2 O3 '
_shelx_space_group_comment
;
The symmetry employed for this shelxl refinement is uniquely defined
by the following loop, which should always be used as a source of
symmetry information in preference to the above space-group names.
They are only intended as comments.
;
_shelx_estimated_absorpt_t_max 0.768
_shelx_estimated_absorpt_t_min 0.337
_diffrn_oxdiff_digest_frames
;
01bb30a13e78ecb40bd43787fd31c9375f039729677
;
_reflns_odcompleteness_completeness 99.78
_reflns_odcompleteness_iscentric 1
_reflns_odcompleteness_theta 75.12
_olex2_refinement_description
;
1. Twinned data refinement
 Scales: 0.786(8)
 0.214(8)
2. Fixed Uiso
 At 1.2 times of:
  All C(H) groups, All N(H) groups
3.a Aromatic/amide H refined with riding coordinates:
 C14(H14), C60(H60), C15(H15), N2(H2), C62(H62), C2(H2A), C26(H26), N3(H3),
 C27(H27), C72(H72), C24(H24), N1(H1), C20(H20), C3(H3A), C63(H63), C28(H28),
 C38(H38), C71(H71), C58(H58), C36(H36), C35(H35), C30(H30), C16(H16), C51(H51),
  C70(H70), C6(H6), C48(H48), C69(H69), C50(H50), C17(H17), C34(H34), C68(H68),
 C29(H29), C5(H5), C4(H4), C64(H64), C10(H10), C22(H22), C59(H59), C52(H52),
 C54(H54), C21(H21), C57(H57), C40(H40), C8(H8), C18(H18), C9(H9), C44(H44),
 C12(H12), C23(H23), C33(H33), C66(H66), C45(H45), C56(H56), C65(H65), C42(H42),
  C32(H32), C41(H41), C47(H47), C11(H11), C53(H53), C46(H46), C39(H39)
;
_olex2_submission_special_instructions 'No special instructions were received'
_oxdiff_exptl_absorpt_empirical_details
;
Empirical correction (ABSPACK) includes:
- Absorption correction using spherical harmonics
- Frame scaling
;
_oxdiff_exptl_absorpt_empirical_full_max 1.703
_oxdiff_exptl_absorpt_empirical_full_min 0.651

loop_
_space_group_symop_operation_xyz
'x, y, z'
'x+1/2, -y, z+1/2'

loop_
_atom_site_label
_atom_site_type_symbol
_atom_site_fract_x
_atom_site_fract_y
_atom_site_fract_z
_atom_site_U_iso_or_equiv
_atom_site_adp_type
_atom_site_occupancy
_atom_site_site_symmetry_order
_atom_site_calc_flag
_atom_site_refinement_flags_posn
Ag1 Ag 0.43498(3) 0.16681(3) 0.53443(3) 0.01913(12) Uani 1 1 d .
Ag2 Ag 0.46954(3) 0.38700(3) 0.49641(3) 0.01997(12) Uani 1 1 d .
Ag3 Ag 0.56878(3) 0.20961(3) 0.44132(3) 0.02124(13) Uani 1 1 d .
P6 P 0.47176(11) -0.00542(11) 0.53027(12) 0.0145(3) Uani 1 1 d .
P5 P 0.60733(11) 0.03731(12) 0.45360(12) 0.0147(3) Uani 1 1 d .
P4 P 0.64046(11) 0.33211(12) 0.38582(12) 0.0165(3) Uani 1 1 d .
P1 P 0.33075(11) 0.22723(12) 0.59546(12) 0.0152(3) Uani 1 1 d .
P2 P 0.35116(11) 0.43238(11) 0.54622(12) 0.0156(3) Uani 1 1 d .
Cl1 Cl 0.39025(12) 0.24108(13) 0.37489(13) 0.0262(4) Uani 1 1 d .
P3 P 0.54656(11) 0.49494(12) 0.43261(12) 0.0171(3) Uani 1 1 d .
Cl2 Cl 0.58972(12) 0.26483(13) 0.60592(13) 0.0262(4) Uani 1 1 d .
O1 O 0.1717(4) 0.4008(5) 0.6563(4) 0.0313(13) Uani 1 1 d .
C14 C 0.3824(5) 0.5090(5) 0.7109(5) 0.0225(15) Uani 1 1 d .
H14 H 0.349806 0.455998 0.717739 0.027 Uiso 1 1 calc R
N4 N 0.1745(5) 0.4201(5) 0.7305(5) 0.0305(16) Uani 1 1 d .
C13 C 0.3931(5) 0.5211(5) 0.6348(5) 0.0174(14) Uani 1 1 d .
C19 C 0.2537(5) 0.4939(5) 0.4634(5) 0.0195(14) Uani 1 1 d .
O2 O 0.2495(5) 0.4231(6) 0.7944(5) 0.0469(17) Uani 1 1 d .
C55 C 0.7227(5) 0.0127(5) 0.5341(5) 0.0167(13) Uani 1 1 d .
C60 C 0.7880(5) -0.0377(6) 0.5160(5) 0.0258(16) Uani 1 1 d .
H60 H 0.774759 -0.059366 0.460196 0.031 Uiso 1 1 calc R
C67 C 0.5258(5) -0.0627(5) 0.6360(5) 0.0188(14) Uani 1 1 d .
C15 C 0.4205(6) 0.5763(6) 0.7777(5) 0.0254(16) Uani 1 1 d .
H15 H 0.413272 0.568167 0.829082 0.031 Uiso 1 1 calc R
N2 N 0.5958(4) 0.4449(4) 0.3713(5) 0.0217(13) Uani 1 1 d .
H2 H 0.598203 0.479349 0.329931 0.026 Uiso 1 1 calc R
C62 C 0.3057(5) -0.0392(5) 0.3966(5) 0.0228(15) Uani 1 1 d .
H62 H 0.314712 0.022834 0.379453 0.027 Uiso 1 1 calc R
C2 C 0.1378(5) 0.2169(5) 0.5176(5) 0.0205(14) Uani 1 1 d .
H2A H 0.137505 0.284553 0.515936 0.025 Uiso 1 1 calc R
C7 C 0.3696(5) 0.2036(5) 0.7117(5) 0.0185(14) Uani 1 1 d .
C26 C 0.4520(5) 0.6715(5) 0.3792(6) 0.0237(15) Uani 1 1 d .
H26 H 0.485685 0.693772 0.435018 0.028 Uiso 1 1 calc R
N3 N 0.5392(4) -0.0389(4) 0.4804(4) 0.0180(12) Uani 1 1 d .
H3 H 0.539195 -0.099447 0.467342 0.022 Uiso 1 1 calc R
C27 C 0.3861(5) 0.7309(5) 0.3193(6) 0.0238(16) Uani 1 1 d .
H27 H 0.376235 0.793229 0.335260 0.029 Uiso 1 1 calc R
C72 C 0.6109(5) -0.1096(5) 0.6642(5) 0.0179(14) Uani 1 1 d .
H72 H 0.638908 -0.118154 0.626268 0.021 Uiso 1 1 calc R
C24 C 0.1790(5) 0.5249(5) 0.4796(5) 0.0225(15) Uani 1 1 d .
H24 H 0.178974 0.516143 0.534055 0.027 Uiso 1 1 calc R
C37 C 0.6344(6) 0.3092(5) 0.2765(5) 0.0228(15) Uani 1 1 d .
N1 N 0.3034(4) 0.3461(4) 0.5855(5) 0.0206(13) Uani 1 1 d .
H1 H 0.261641 0.364507 0.601670 0.025 Uiso 1 1 calc R
C20 C 0.2536(5) 0.5097(5) 0.3823(5) 0.0223(15) Uani 1 1 d .
H20 H 0.302881 0.489458 0.371010 0.027 Uiso 1 1 calc R
C3 C 0.0551(5) 0.1652(6) 0.4850(6) 0.0266(17) Uani 1 1 d .
H3A H 0.000223 0.198824 0.461847 0.032 Uiso 1 1 calc R
C63 C 0.2292(5) -0.0921(6) 0.3457(5) 0.0243(16) Uani 1 1 d .
H63 H 0.187631 -0.066424 0.293991 0.029 Uiso 1 1 calc R
C1 C 0.2193(5) 0.1671(5) 0.5521(4) 0.0166(13) Uani 1 1 d .
O3 O 0.1039(6) 0.4309(9) 0.7415(7) 0.074(3) Uani 1 1 d .
C28 C 0.3360(5) 0.6984(6) 0.2376(6) 0.0254(16) Uani 1 1 d .
H28 H 0.292631 0.739009 0.198161 0.031 Uiso 1 1 calc R
C38 C 0.7121(6) 0.3005(8) 0.2587(6) 0.035(2) Uani 1 1 d .
H38 H 0.769947 0.304796 0.302975 0.042 Uiso 1 1 calc R
C25 C 0.4670(5) 0.5781(5) 0.3548(5) 0.0202(14) Uani 1 1 d .
C71 C 0.6524(5) -0.1426(5) 0.7473(6) 0.0243(16) Uani 1 1 d .
H71 H 0.708994 -0.172626 0.765471 0.029 Uiso 1 1 calc R
C58 C 0.8938(5) -0.0224(6) 0.6652(6) 0.0272(17) Uani 1 1 d .
H58 H 0.950414 -0.035601 0.709085 0.033 Uiso 1 1 calc R
C36 C 0.6502(5) 0.5712(5) 0.5957(6) 0.0269(17) Uani 1 1 d .
H36 H 0.619612 0.525870 0.614942 0.032 Uiso 1 1 calc R
C31 C 0.6311(5) 0.5776(5) 0.5084(5) 0.0218(15) Uani 1 1 d .
C35 C 0.7151(6) 0.6324(7) 0.6551(6) 0.0329(19) Uani 1 1 d .
H35 H 0.726688 0.628592 0.713451 0.039 Uiso 1 1 calc R
C30 C 0.4136(5) 0.5452(5) 0.2709(5) 0.0225(15) Uani 1 1 d .
H30 H 0.421986 0.482464 0.254649 0.027 Uiso 1 1 calc R
C16 C 0.4689(6) 0.6553(5) 0.7677(6) 0.0282(18) Uani 1 1 d .
H16 H 0.494243 0.700024 0.812289 0.034 Uiso 1 1 calc R
C51 C 0.6442(7) -0.0025(7) 0.2327(6) 0.0341(19) Uani 1 1 d .
H51 H 0.666377 0.034552 0.199525 0.041 Uiso 1 1 calc R
C61 C 0.3690(5) -0.0783(5) 0.4731(5) 0.0167(13) Uani 1 1 d .
C70 C 0.6118(6) -0.1322(6) 0.8048(5) 0.0294(18) Uani 1 1 d .
H70 H 0.640850 -0.154995 0.861152 0.035 Uiso 1 1 calc R
C6 C 0.2180(5) 0.0640(5) 0.5525(5) 0.0204(14) Uani 1 1 d .
H6 H 0.272520 0.029553 0.574968 0.025 Uiso 1 1 calc R
C48 C 0.8045(5) 0.2605(6) 0.5025(6) 0.0267(16) Uani 1 1 d .
H48 H 0.771291 0.204111 0.499326 0.032 Uiso 1 1 calc R
C69 C 0.5269(6) -0.0874(6) 0.7777(5) 0.0272(16) Uani 1 1 d .
H69 H 0.498168 -0.081292 0.815272 0.033 Uiso 1 1 calc R
C50 C 0.6398(5) 0.0374(6) 0.3062(5) 0.0244(15) Uani 1 1 d .
H50 H 0.657681 0.101522 0.321568 0.029 Uiso 1 1 calc R
C17 C 0.4798(6) 0.6677(6) 0.6905(6) 0.0321(19) Uani 1 1 d .
H17 H 0.512489 0.720383 0.683356 0.039 Uiso 1 1 calc R
C49 C 0.6083(4) -0.0191(5) 0.3568(4) 0.0168(13) Uani 1 1 d .
C34 C 0.7622(6) 0.6986(7) 0.6272(7) 0.039(2) Uani 1 1 d .
H34 H 0.804661 0.740265 0.666231 0.046 Uiso 1 1 calc R
C68 C 0.4857(6) -0.0517(6) 0.6938(6) 0.0253(16) Uani 1 1 d .
H68 H 0.429994 -0.019865 0.676227 0.030 Uiso 1 1 calc R
C29 C 0.3491(6) 0.6045(6) 0.2126(6) 0.0272(17) Uani 1 1 d .
H29 H 0.314414 0.582590 0.156878 0.033 Uiso 1 1 calc R
C5 C 0.1368(6) 0.0147(6) 0.5201(6) 0.0276(17) Uani 1 1 d .
H5 H 0.136471 -0.052999 0.520156 0.033 Uiso 1 1 calc R
C4 C 0.0551(5) 0.0656(6) 0.4871(5) 0.0269(17) Uani 1 1 d .
H4 H 0.000185 0.031886 0.466383 0.032 Uiso 1 1 calc R
C64 C 0.2151(6) -0.1855(5) 0.3732(6) 0.0282(18) Uani 1 1 d .
H64 H 0.165119 -0.222596 0.338841 0.034 Uiso 1 1 calc R
C10 C 0.4336(6) 0.1739(6) 0.8890(6) 0.0303(18) Uani 1 1 d .
H10 H 0.454813 0.162871 0.948112 0.036 Uiso 1 1 calc R
C22 C 0.1066(5) 0.5835(5) 0.3337(6) 0.0279(18) Uani 1 1 d .
H22 H 0.057202 0.612813 0.289939 0.034 Uiso 1 1 calc R
C43 C 0.7615(5) 0.3418(5) 0.4534(5) 0.0212(14) Uani 1 1 d .
C59 C 0.8729(6) -0.0554(7) 0.5815(6) 0.034(2) Uani 1 1 d .
H59 H 0.916320 -0.089638 0.569424 0.041 Uiso 1 1 calc R
C52 C 0.6157(6) -0.0974(7) 0.2086(6) 0.0315(18) Uani 1 1 d .
H52 H 0.617504 -0.123016 0.158500 0.038 Uiso 1 1 calc R
C54 C 0.5812(5) -0.1145(5) 0.3326(5) 0.0212(15) Uani 1 1 d .
H54 H 0.560415 -0.152069 0.366540 0.025 Uiso 1 1 calc R
C21 C 0.1805(6) 0.5552(6) 0.3183(6) 0.0274(17) Uani 1 1 d .
H21 H 0.181528 0.566767 0.264655 0.033 Uiso 1 1 calc R
C57 C 0.8302(6) 0.0298(6) 0.6825(5) 0.0264(16) Uani 1 1 d .
H57 H 0.844339 0.052729 0.738106 0.032 Uiso 1 1 calc R
C40 C 0.6156(8) 0.2775(7) 0.1085(7) 0.041(2) Uani 1 1 d .
H40 H 0.609093 0.267525 0.052020 0.049 Uiso 1 1 calc R
C8 C 0.3126(6) 0.2176(6) 0.7533(6) 0.0276(17) Uani 1 1 d .
H8 H 0.252432 0.235986 0.721588 0.033 Uiso 1 1 calc R
C18 C 0.4414(6) 0.6006(5) 0.6253(5) 0.0240(15) Uani 1 1 d .
H18 H 0.447934 0.608862 0.573615 0.029 Uiso 1 1 calc R
C9 C 0.3437(7) 0.2046(7) 0.8418(6) 0.0344(19) Uani 1 1 d .
H9 H 0.305259 0.216234 0.869580 0.041 Uiso 1 1 calc R
C44 C 0.8117(6) 0.4263(6) 0.4593(6) 0.0298(17) Uani 1 1 d .
H44 H 0.783759 0.481052 0.427269 0.036 Uiso 1 1 calc R
C12 C 0.4590(5) 0.1759(6) 0.7591(6) 0.0257(16) Uani 1 1 d .
H12 H 0.498163 0.167900 0.731534 0.031 Uiso 1 1 calc R
C23 C 0.1051(6) 0.5686(6) 0.4148(6) 0.0287(18) Uani 1 1 d .
H23 H 0.054921 0.587808 0.425020 0.034 Uiso 1 1 calc R
C33 C 0.7452(7) 0.7022(7) 0.5392(7) 0.038(2) Uani 1 1 d .
H33 H 0.777969 0.745122 0.520308 0.046 Uiso 1 1 calc R
C66 C 0.3536(5) -0.1689(5) 0.5018(5) 0.0218(16) Uani 1 1 d .
H66 H 0.394827 -0.193994 0.554060 0.026 Uiso 1 1 calc R
C45 C 0.9035(6) 0.4282(7) 0.5132(7) 0.035(2) Uani 1 1 d .
H45 H 0.937261 0.484519 0.517386 0.042 Uiso 1 1 calc R
C56 C 0.7449(5) 0.0486(5) 0.6178(5) 0.0217(15) Uani 1 1 d .
H56 H 0.702587 0.084881 0.629797 0.026 Uiso 1 1 calc R
C65 C 0.2765(6) -0.2212(6) 0.4520(6) 0.0274(17) Uani 1 1 d .
H65 H 0.265672 -0.281178 0.471557 0.033 Uiso 1 1 calc R
C42 C 0.5485(6) 0.2991(7) 0.2109(6) 0.035(2) Uani 1 1 d .
H42 H 0.497280 0.302067 0.223402 0.042 Uiso 1 1 calc R
C32 C 0.6805(6) 0.6428(6) 0.4805(6) 0.0318(18) Uani 1 1 d .
H32 H 0.669614 0.646037 0.422273 0.038 Uiso 1 1 calc R
C41 C 0.5385(7) 0.2845(7) 0.1267(7) 0.042(2) Uani 1 1 d .
H41 H 0.480724 0.279436 0.082416 0.050 Uiso 1 1 calc R
C47 C 0.8957(6) 0.2635(7) 0.5557(6) 0.036(2) Uani 1 1 d .
H47 H 0.923799 0.208969 0.588138 0.043 Uiso 1 1 calc R
C11 C 0.4903(6) 0.1601(7) 0.8464(6) 0.034(2) Uani 1 1 d .
H11 H 0.550134 0.139998 0.877236 0.041 Uiso 1 1 calc R
C53 C 0.5844(6) -0.1547(6) 0.2591(6) 0.0266(17) Uani 1 1 d .
H53 H 0.566072 -0.218691 0.243542 0.032 Uiso 1 1 calc R
C46 C 0.9456(6) 0.3461(8) 0.5612(6) 0.038(2) Uani 1 1 d .
H46 H 1.007386 0.347332 0.596861 0.045 Uiso 1 1 calc R
C39 C 0.7012(8) 0.2853(9) 0.1740(7) 0.047(3) Uani 1 1 d .
H39 H 0.752212 0.280317 0.161368 0.057 Uiso 1 1 calc R

loop_
_atom_site_aniso_label
_atom_site_aniso_U_11
_atom_site_aniso_U_22
_atom_site_aniso_U_33
_atom_site_aniso_U_23
_atom_site_aniso_U_13
_atom_site_aniso_U_12
Ag1 0.0258(2) 0.0134(2) 0.0246(3) 0.00113(19) 0.0168(2) 0.00240(18)
Ag2 0.0239(2) 0.0149(2) 0.0283(3) 0.0013(2) 0.0181(2) 0.00008(18)
Ag3 0.0221(2) 0.0146(2) 0.0327(3) 0.0044(2) 0.0170(2) 0.00198(18)
P6 0.0170(7) 0.0116(7) 0.0184(8) 0.0018(6) 0.0107(7) 0.0010(6)
P5 0.0147(7) 0.0142(7) 0.0171(8) 0.0002(6) 0.0086(6) 0.0003(6)
P4 0.0162(8) 0.0153(7) 0.0218(9) 0.0012(6) 0.0116(7) 0.0002(6)
P1 0.0185(8) 0.0115(7) 0.0191(9) -0.0004(6) 0.0113(7) -0.0010(6)
P2 0.0192(8) 0.0112(7) 0.0200(9) 0.0003(6) 0.0115(7) 0.0001(6)
Cl1 0.0245(8) 0.0265(8) 0.0288(9) 0.0003(7) 0.0121(7) -0.0003(6)
P3 0.0178(8) 0.0139(7) 0.0239(9) 0.0031(6) 0.0127(7) 0.0010(6)
Cl2 0.0246(8) 0.0243(8) 0.0297(10) -0.0018(7) 0.0109(7) -0.0003(6)
O1 0.030(3) 0.040(3) 0.033(3) -0.012(3) 0.022(3) -0.001(2)
C14 0.023(3) 0.021(3) 0.025(4) -0.001(3) 0.012(3) -0.001(3)
N4 0.030(4) 0.032(3) 0.045(5) -0.015(3) 0.030(3) -0.009(3)
C13 0.018(3) 0.010(3) 0.025(4) 0.003(3) 0.009(3) 0.004(2)
C19 0.023(3) 0.009(3) 0.027(4) -0.004(3) 0.010(3) -0.007(2)
O2 0.048(4) 0.062(5) 0.034(4) -0.007(3) 0.020(3) 0.003(3)
C55 0.020(3) 0.010(3) 0.022(4) -0.002(2) 0.010(3) 0.000(2)
C60 0.022(4) 0.030(4) 0.021(4) -0.007(3) 0.006(3) 0.005(3)
C67 0.024(3) 0.012(3) 0.023(4) -0.003(3) 0.012(3) -0.004(2)
C15 0.031(4) 0.024(3) 0.021(4) -0.002(3) 0.011(3) 0.004(3)
N2 0.021(3) 0.018(3) 0.032(4) 0.006(2) 0.017(3) 0.001(2)
C62 0.028(4) 0.016(3) 0.030(4) 0.002(3) 0.018(3) 0.000(3)
C2 0.019(3) 0.024(3) 0.020(4) -0.003(3) 0.009(3) -0.002(3)
C7 0.021(3) 0.013(3) 0.025(4) -0.005(3) 0.013(3) -0.002(2)
C26 0.025(4) 0.021(3) 0.030(4) -0.001(3) 0.017(3) 0.001(3)
N3 0.020(3) 0.013(2) 0.025(3) -0.005(2) 0.013(3) -0.002(2)
C27 0.024(4) 0.019(3) 0.028(4) 0.006(3) 0.009(3) 0.006(3)
C72 0.015(3) 0.016(3) 0.017(3) 0.005(2) 0.000(3) 0.002(2)
C24 0.024(4) 0.020(3) 0.026(4) 0.004(3) 0.013(3) 0.003(3)
C37 0.032(4) 0.019(3) 0.024(4) 0.001(3) 0.017(3) -0.001(3)
N1 0.024(3) 0.014(3) 0.031(4) -0.004(2) 0.018(3) -0.005(2)
C20 0.023(3) 0.022(3) 0.022(4) -0.001(3) 0.010(3) -0.003(3)
C3 0.023(4) 0.033(4) 0.023(4) 0.000(3) 0.008(3) 0.000(3)
C63 0.022(3) 0.023(3) 0.022(4) -0.002(3) 0.003(3) 0.003(3)
C1 0.027(3) 0.015(3) 0.010(3) -0.002(2) 0.009(3) -0.004(2)
O3 0.046(4) 0.125(8) 0.074(6) -0.072(6) 0.046(4) -0.039(5)
C28 0.019(3) 0.027(4) 0.029(4) 0.013(3) 0.008(3) 0.005(3)
C38 0.029(4) 0.057(6) 0.027(4) -0.006(4) 0.018(4) -0.014(4)
C25 0.023(3) 0.014(3) 0.027(4) 0.006(3) 0.013(3) 0.004(2)
C71 0.021(3) 0.018(3) 0.032(4) 0.003(3) 0.009(3) -0.002(3)
C58 0.018(3) 0.028(4) 0.029(4) -0.004(3) 0.003(3) -0.003(3)
C36 0.023(4) 0.021(3) 0.035(5) 0.001(3) 0.010(3) -0.001(3)
C31 0.023(3) 0.018(3) 0.026(4) 0.000(3) 0.011(3) -0.002(3)
C35 0.032(4) 0.034(4) 0.028(5) 0.002(4) 0.008(4) 0.004(3)
C30 0.021(3) 0.019(3) 0.026(4) -0.001(3) 0.008(3) 0.000(3)
C16 0.035(4) 0.017(3) 0.030(4) -0.006(3) 0.009(4) -0.002(3)
C51 0.041(5) 0.038(4) 0.033(5) 0.002(4) 0.026(4) 0.003(4)
C61 0.019(3) 0.018(3) 0.014(3) 0.003(3) 0.008(3) 0.003(2)
C70 0.043(5) 0.020(3) 0.019(4) -0.003(3) 0.007(3) -0.010(3)
C6 0.026(3) 0.019(3) 0.021(4) -0.003(3) 0.014(3) -0.007(3)
C48 0.021(4) 0.032(4) 0.031(4) 0.009(3) 0.015(3) 0.005(3)
C69 0.037(4) 0.027(4) 0.020(4) 0.000(3) 0.014(3) -0.003(3)
C50 0.028(4) 0.027(3) 0.022(4) 0.001(3) 0.015(3) 0.001(3)
C17 0.037(4) 0.025(4) 0.030(5) 0.000(3) 0.011(4) -0.007(3)
C49 0.013(3) 0.023(3) 0.011(3) -0.006(3) 0.002(2) 0.001(2)
C34 0.029(4) 0.032(4) 0.051(6) -0.010(4) 0.012(4) -0.005(3)
C68 0.035(4) 0.023(3) 0.024(4) -0.002(3) 0.018(3) -0.001(3)
C29 0.028(4) 0.028(4) 0.025(4) 0.001(3) 0.011(3) 0.005(3)
C5 0.044(5) 0.019(3) 0.027(4) -0.002(3) 0.021(4) -0.010(3)
C4 0.023(4) 0.039(4) 0.018(4) -0.007(3) 0.008(3) -0.014(3)
C64 0.025(4) 0.014(3) 0.046(5) -0.003(3) 0.014(4) 0.000(3)
C10 0.034(4) 0.035(4) 0.021(4) 0.001(3) 0.010(3) -0.007(3)
C22 0.020(3) 0.021(3) 0.033(5) 0.002(3) 0.001(3) -0.002(3)
C43 0.024(3) 0.026(3) 0.018(4) 0.002(3) 0.012(3) 0.003(3)
C59 0.022(4) 0.038(4) 0.039(5) -0.011(4) 0.009(4) 0.002(3)
C52 0.040(5) 0.037(4) 0.023(4) 0.002(3) 0.019(4) 0.011(4)
C54 0.025(4) 0.020(3) 0.019(4) 0.000(3) 0.010(3) 0.001(3)
C21 0.029(4) 0.027(4) 0.024(4) -0.003(3) 0.009(3) -0.008(3)
C57 0.030(4) 0.026(4) 0.021(4) -0.007(3) 0.007(3) -0.006(3)
C40 0.058(6) 0.041(5) 0.026(5) -0.006(4) 0.019(4) -0.015(4)
C8 0.028(4) 0.038(4) 0.022(4) 0.002(3) 0.016(3) 0.002(3)
C18 0.033(4) 0.018(3) 0.022(4) -0.001(3) 0.012(3) -0.002(3)
C9 0.036(5) 0.048(5) 0.025(4) 0.002(4) 0.019(4) 0.009(4)
C44 0.027(4) 0.029(4) 0.039(5) -0.002(3) 0.019(4) -0.002(3)
C12 0.025(4) 0.028(4) 0.028(4) 0.001(3) 0.014(3) -0.002(3)
C23 0.024(4) 0.022(3) 0.041(5) -0.004(3) 0.014(4) -0.001(3)
C33 0.042(5) 0.036(5) 0.044(6) -0.003(4) 0.025(5) -0.016(4)
C66 0.025(3) 0.009(3) 0.031(4) 0.004(3) 0.010(3) -0.003(2)
C45 0.032(4) 0.034(4) 0.045(6) -0.010(4) 0.021(4) -0.013(3)
C56 0.025(3) 0.020(3) 0.019(4) -0.003(3) 0.008(3) 0.001(3)
C65 0.030(4) 0.017(3) 0.036(5) 0.005(3) 0.013(4) -0.001(3)
C42 0.030(4) 0.038(4) 0.031(5) -0.008(4) 0.007(4) 0.004(3)
C32 0.034(4) 0.029(4) 0.034(5) 0.000(3) 0.015(4) -0.008(3)
C41 0.048(5) 0.037(5) 0.031(5) -0.007(4) 0.007(4) -0.003(4)
C47 0.027(4) 0.049(5) 0.029(5) 0.008(4) 0.009(4) 0.009(4)
C11 0.028(4) 0.049(5) 0.023(4) 0.007(4) 0.006(3) 0.001(4)
C53 0.029(4) 0.024(3) 0.027(4) -0.002(3) 0.011(3) 0.002(3)
C46 0.028(4) 0.057(6) 0.028(5) -0.003(4) 0.011(4) -0.002(4)
C39 0.042(5) 0.078(8) 0.032(5) -0.008(5) 0.026(4) -0.017(5)

loop_
_atom_type_symbol
_atom_type_description
_atom_type_scat_dispersion_real
_atom_type_scat_dispersion_imag
_atom_type_scat_source
C C 0.0181 0.0091 'International Tables Vol C Tables 4.2.6.8 and 6.1.1.4'
H H 0.0000 0.0000 'International Tables Vol C Tables 4.2.6.8 and 6.1.1.4'
Ag Ag 0.1306 4.2820 'International Tables Vol C Tables 4.2.6.8 and 6.1.1.4'
Cl Cl 0.3639 0.7018 'International Tables Vol C Tables 4.2.6.8 and 6.1.1.4'
N N 0.0311 0.0180 'International Tables Vol C Tables 4.2.6.8 and 6.1.1.4'
O O 0.0492 0.0322 'International Tables Vol C Tables 4.2.6.8 and 6.1.1.4'
P P 0.2955 0.4335 'International Tables Vol C Tables 4.2.6.8 and 6.1.1.4'

loop_
_geom_angle_atom_site_label_1
_geom_angle_atom_site_label_2
_geom_angle_atom_site_label_3
_geom_angle
Ag2 Ag1 Ag3 61.203(15)
P6 Ag1 Ag2 147.96(5)
P6 Ag1 Ag3 86.84(4)
P6 Ag1 Cl1 107.80(6)
P6 Ag1 Cl2 108.16(6)
P1 Ag1 Ag2 88.22(4)
P1 Ag1 Ag3 149.40(4)
P1 Ag1 P6 123.76(6)
P1 Ag1 Cl1 110.23(6)
P1 Ag1 Cl2 108.13(6)
Cl1 Ag1 Ag2 55.71(4)
Cl1 Ag1 Ag3 52.79(4)
Cl2 Ag1 Ag2 53.29(4)
Cl2 Ag1 Ag3 55.78(5)
Cl2 Ag1 Cl1 94.89(6)
Ag1 Ag2 Ag3 59.522(15)
P2 Ag2 Ag1 87.04(4)
P2 Ag2 Ag3 145.94(4)
P2 Ag2 Cl1 104.55(6)
P2 Ag2 Cl2 111.39(6)
Cl1 Ag2 Ag1 53.25(4)
Cl1 Ag2 Ag3 51.58(4)
P3 Ag2 Ag1 145.61(5)
P3 Ag2 Ag3 86.10(4)
P3 Ag2 P2 126.87(6)
P3 Ag2 Cl1 105.73(6)
P3 Ag2 Cl2 109.64(6)
Cl2 Ag2 Ag1 52.95(4)
Cl2 Ag2 Ag3 54.95(5)
Cl2 Ag2 Cl1 92.69(6)
Ag1 Ag3 Ag2 59.274(14)
P5 Ag3 Ag1 88.73(5)
P5 Ag3 Ag2 147.36(5)
P5 Ag3 Cl1 112.83(6)
P5 Ag3 Cl2 104.88(6)
P4 Ag3 Ag1 146.82(5)
P4 Ag3 Ag2 87.55(4)
P4 Ag3 P5 124.15(6)
P4 Ag3 Cl1 108.83(6)
P4 Ag3 Cl2 108.43(6)
Cl1 Ag3 Ag1 54.00(5)
Cl1 Ag3 Ag2 55.15(4)
Cl1 Ag3 Cl2 92.94(6)
Cl2 Ag3 Ag1 52.10(4)
Cl2 Ag3 Ag2 51.69(4)
C67 P6 Ag1 114.4(2)
C67 P6 C61 104.5(3)
N3 P6 Ag1 119.3(2)
N3 P6 C67 103.2(3)
N3 P6 C61 102.1(3)
C61 P6 Ag1 111.5(2)
C55 P5 Ag3 112.9(2)
N3 P5 Ag3 116.8(2)
N3 P5 C55 104.7(3)
N3 P5 C49 102.7(3)
C49 P5 Ag3 115.6(2)
C49 P5 C55 102.5(3)
N2 P4 Ag3 116.9(2)
N2 P4 C37 99.5(4)
N2 P4 C43 108.0(3)
C37 P4 Ag3 115.5(2)
C43 P4 Ag3 111.1(3)
C43 P4 C37 104.6(4)
C7 P1 Ag1 113.6(2)
N1 P1 Ag1 118.9(2)
N1 P1 C7 103.9(3)
N1 P1 C1 103.0(3)
C1 P1 Ag1 113.8(2)
C1 P1 C7 101.7(3)
C13 P2 Ag2 111.8(2)
C19 P2 Ag2 113.3(3)
C19 P2 C13 103.7(3)
N1 P2 Ag2 119.8(2)
N1 P2 C13 102.6(3)
N1 P2 C19 104.0(3)
Ag1 Cl1 Ag2 71.05(5)
Ag3 Cl1 Ag1 73.22(5)
Ag3 Cl1 Ag2 73.28(5)
N2 P3 Ag2 118.3(2)
N2 P3 C25 100.2(4)
N2 P3 C31 106.5(3)
C25 P3 Ag2 111.6(2)
C25 P3 C31 102.8(3)
C31 P3 Ag2 115.4(3)
Ag1 Cl2 Ag2 73.76(5)
Ag1 Cl2 Ag3 72.12(5)
Ag2 Cl2 Ag3 73.35(5)
C13 C14 C15 119.9(7)
O2 N4 O1 120.0(7)
O3 N4 O1 120.7(8)
O3 N4 O2 119.1(9)
C14 C13 P2 122.7(5)
C14 C13 C18 119.5(7)
C18 C13 P2 117.7(6)
C24 C19 P2 121.6(6)
C20 C19 P2 119.1(6)
C20 C19 C24 119.2(7)
C60 C55 P5 123.6(6)
C60 C55 C56 119.5(7)
C56 C55 P5 116.9(5)
C59 C60 C55 119.7(8)
C72 C67 P6 122.7(6)
C68 C67 P6 118.5(6)
C68 C67 C72 118.5(7)
C16 C15 C14 120.2(8)
P4 N2 P3 124.3(4)
C63 C62 C61 120.4(7)
C1 C2 C3 120.0(7)
C8 C7 P1 121.1(6)
C8 C7 C12 119.4(8)
C12 C7 P1 119.4(6)
C27 C26 C25 119.5(8)
P6 N3 P5 125.4(3)
C28 C27 C26 120.6(7)
C71 C72 C67 120.1(8)
C23 C24 C19 120.1(8)
C38 C37 P4 122.8(7)
C42 C37 P4 117.0(7)
C42 C37 C38 120.2(8)
P1 N1 P2 125.4(4)
C21 C20 C19 120.4(8)
C4 C3 C2 120.3(7)
C62 C63 C64 119.4(7)
C2 C1 P1 123.5(5)
C2 C1 C6 119.0(7)
C6 C1 P1 117.5(6)
C27 C28 C29 120.6(7)
C39 C38 C37 119.0(9)
C26 C25 P3 121.0(6)
C26 C25 C30 119.2(7)
C30 C25 P3 119.5(5)
C72 C71 C70 121.3(7)
C57 C58 C59 119.6(7)
C31 C36 C35 120.5(8)
C36 C31 P3 119.2(6)
C36 C31 C32 119.4(7)
C32 C31 P3 121.3(7)
C34 C35 C36 120.0(9)
C29 C30 C25 120.7(7)
C15 C16 C17 120.0(7)
C52 C51 C50 120.3(9)
C62 C61 P6 116.3(5)
C62 C61 C66 120.2(7)
C66 C61 P6 123.5(5)
C71 C70 C69 119.4(8)
C5 C6 C1 120.3(7)
C47 C48 C43 120.4(8)
C68 C69 C70 119.3(8)
C51 C50 C49 119.7(8)
C18 C17 C16 118.9(8)
C50 C49 P5 117.1(5)
C54 C49 P5 123.5(6)
C54 C49 C50 119.4(7)
C35 C34 C33 119.3(9)
C67 C68 C69 121.4(8)
C30 C29 C28 119.4(8)
C6 C5 C4 120.2(7)
C3 C4 C5 120.2(7)
C65 C64 C63 119.4(7)
C11 C10 C9 119.1(8)
C21 C22 C23 120.4(7)
C48 C43 P4 117.5(6)
C44 C43 P4 123.1(6)
C44 C43 C48 119.4(7)
C60 C59 C58 120.6(8)
C51 C52 C53 120.4(8)
C53 C54 C49 121.4(8)
C22 C21 C20 120.3(8)
C58 C57 C56 120.6(8)
C39 C40 C41 120.2(10)
C7 C8 C9 120.8(8)
C17 C18 C13 121.6(8)
C8 C9 C10 119.5(9)
C45 C44 C43 119.6(8)
C11 C12 C7 120.6(8)
C24 C23 C22 119.5(8)
C32 C33 C34 120.8(9)
C65 C66 C61 119.5(7)
C44 C45 C46 120.2(8)
C57 C56 C55 119.8(7)
C66 C65 C64 120.9(7)
C37 C42 C41 120.2(9)
C33 C32 C31 120.0(9)
C42 C41 C40 119.7(9)
C46 C47 C48 120.5(9)
C12 C11 C10 120.5(8)
C54 C53 C52 118.7(8)
C47 C46 C45 119.9(8)
C40 C39 C38 120.7(10)

loop_
_geom_bond_atom_site_label_1
_geom_bond_atom_site_label_2
_geom_bond_distance
Ag1 Ag2 3.1870(6)
Ag1 Ag3 3.1952(7)
Ag1 P6 2.4457(16)
Ag1 P1 2.4431(18)
Ag1 Cl1 2.700(2)
Ag1 Cl2 2.6492(19)
Ag2 Ag3 3.2490(7)
Ag2 P2 2.4540(18)
Ag2 Cl1 2.784(2)
Ag2 P3 2.4460(18)
Ag2 Cl2 2.6609(19)
Ag3 P5 2.4333(16)
Ag3 P4 2.4331(18)
Ag3 Cl1 2.6578(19)
Ag3 Cl2 2.776(2)
P6 C67 1.822(8)
P6 N3 1.687(6)
P6 C61 1.834(7)
P5 C55 1.833(7)
P5 N3 1.704(6)
P5 C49 1.820(7)
P4 N2 1.683(6)
P4 C37 1.842(8)
P4 C43 1.818(8)
P1 C7 1.838(8)
P1 N1 1.681(6)
P1 C1 1.834(7)
P2 C13 1.835(8)
P2 C19 1.831(8)
P2 N1 1.687(6)
P3 N2 1.685(7)
P3 C25 1.820(7)
P3 C31 1.835(8)
O1 N4 1.266(10)
C14 C13 1.380(11)
C14 C15 1.397(11)
N4 O2 1.252(11)
N4 O3 1.231(11)
C13 C18 1.386(10)
C19 C24 1.402(11)
C19 C20 1.391(11)
C55 C60 1.390(11)
C55 C56 1.404(11)
C60 C59 1.387(11)
C67 C72 1.409(10)
C67 C68 1.381(11)
C15 C16 1.385(12)
C62 C63 1.386(11)
C62 C61 1.391(11)
C2 C3 1.407(11)
C2 C1 1.379(10)
C7 C8 1.377(11)
C7 C12 1.385(11)
C26 C27 1.395(11)
C26 C25 1.398(10)
C27 C28 1.364(12)
C72 C71 1.368(11)
C24 C23 1.384(11)
C37 C38 1.403(12)
C37 C42 1.384(12)
C20 C21 1.383(11)
C3 C4 1.367(12)
C63 C64 1.413(11)
C1 C6 1.416(9)
C28 C29 1.400(12)
C38 C39 1.391(14)
C25 C30 1.405(11)
C71 C70 1.383(13)
C58 C59 1.395(13)
C58 C57 1.373(12)
C36 C31 1.387(13)
C36 C35 1.399(12)
C31 C32 1.401(11)
C35 C34 1.383(15)
C30 C29 1.373(11)
C16 C17 1.399(14)
C51 C50 1.389(12)
C51 C52 1.386(14)
C61 C66 1.395(9)
C70 C69 1.393(13)
C6 C5 1.371(11)
C48 C43 1.396(11)
C48 C47 1.375(12)
C69 C68 1.392(12)
C50 C49 1.395(11)
C17 C18 1.379(12)
C49 C54 1.389(10)
C34 C33 1.403(16)
C5 C4 1.389(13)
C64 C65 1.389(13)
C10 C9 1.403(13)
C10 C11 1.387(14)
C22 C21 1.370(13)
C22 C23 1.399(14)
C43 C44 1.393(11)
C52 C53 1.399(13)
C54 C53 1.383(12)
C57 C56 1.389(11)
C40 C41 1.395(17)
C40 C39 1.377(15)
C8 C9 1.386(13)
C44 C45 1.385(13)
C12 C11 1.373(13)
C33 C32 1.377(13)
C66 C65 1.384(11)
C45 C46 1.395(15)
C42 C41 1.385(15)
C47 C46 1.370(15)

loop_
_twin_individual_id
_twin_individual_mass_fraction_refined
1 0.786(8)
2 0.214(8)
